data_7155502
loop_
_publ_author_name
'Xu, Guangyang'
'Liu, Kai'
'Dai, Zhenya'
'Sun, Jiangtao'

_publ_section_title
;
 Gold/silver-catalyzed controllable regioselective vinylcarbene insertion
 into O-H bonds.
;
_journal_issue 11
_journal_name_full 'Organic &amp; biomolecular chemistry'
_journal_page_first 2345
_journal_page_last 2348
_journal_paper_doi 10.1039/c7ob00338b
_journal_volume 15
_journal_year 2017
_chemical_formula_sum 'C14 H11 Cl2 N O3'
_chemical_formula_weight 312.14
_chemical_name_systematic
; 
 ? 
;
_space_group_IT_number 61
_symmetry_cell_setting orthorhombic
_symmetry_space_group_name_Hall '-P 2ac 2ab'
_symmetry_space_group_name_H-M 'P b c a'
_atom_sites_solution_hydrogens geom
_atom_sites_solution_primary direct
_atom_sites_solution_secondary difmap
_audit_creation_method SHELXL-97
_audit_update_record
;
2016-01-06 deposited with the CCDC.
2017-02-21 downloaded from the CCDC.
;
_cell_angle_alpha 90.00
_cell_angle_beta 90.00
_cell_angle_gamma 90.00
_cell_formula_units_Z 8
_cell_length_a 16.880(3)
_cell_length_b 7.9527(15)
_cell_length_c 21.255(4)
_cell_measurement_reflns_used 3607
_cell_measurement_temperature 296(2)
_cell_measurement_theta_max 25.69
_cell_measurement_theta_min 2.26
_cell_volume 2853.3(9)
_computing_cell_refinement 'Bruker SMART'
_computing_data_collection 'Bruker SMART'
_computing_data_reduction 'Bruker SAINT'
_computing_molecular_graphics 'Bruker SHELXTL'
_computing_publication_material 'Bruker SHELXTL'
_computing_structure_refinement 'SHELXL-97 (Sheldrick, 1997)'
_computing_structure_solution 'SHELXS-97 (Sheldrick, 1990)'
_diffrn_ambient_temperature 296(2)
_diffrn_measured_fraction_theta_full 1.000
_diffrn_measured_fraction_theta_max 1.000
_diffrn_measurement_device_type 'CCD area detector'
_diffrn_measurement_method 'phi and omega scans'
_diffrn_radiation_monochromator graphite
_diffrn_radiation_source 'fine-focus sealed tube'
_diffrn_radiation_type MoK\a
_diffrn_radiation_wavelength 0.71073
_diffrn_reflns_av_R_equivalents 0.0467
_diffrn_reflns_av_sigmaI/netI 0.0334
_diffrn_reflns_limit_h_max 20
_diffrn_reflns_limit_h_min -19
_diffrn_reflns_limit_k_max 8
_diffrn_reflns_limit_k_min -9
_diffrn_reflns_limit_l_max 25
_diffrn_reflns_limit_l_min -24
_diffrn_reflns_number 14483
_diffrn_reflns_theta_full 25.00
_diffrn_reflns_theta_max 25.00
_diffrn_reflns_theta_min 1.92
_exptl_absorpt_coefficient_mu 0.460
_exptl_absorpt_correction_T_max 0.9056
_exptl_absorpt_correction_T_min 0.8820
_exptl_absorpt_correction_type multi-scan
_exptl_absorpt_process_details sadabs
_exptl_crystal_colour colorless
_exptl_crystal_density_diffrn 1.453
_exptl_crystal_density_method 'not measured'
_exptl_crystal_description block
_exptl_crystal_F_000 1280
_exptl_crystal_size_max 0.28
_exptl_crystal_size_mid 0.25
_exptl_crystal_size_min 0.22
_refine_diff_density_max 0.198
_refine_diff_density_min -0.206
_refine_diff_density_rms 0.041
_refine_ls_extinction_coef 0.0037(4)
_refine_ls_extinction_expression Fc^*^=kFc[1+0.001xFc^2^\l^3^/sin(2\q)]^-1/4^
_refine_ls_extinction_method SHELXL
_refine_ls_goodness_of_fit_ref 1.032
_refine_ls_hydrogen_treatment mixed
_refine_ls_matrix_type full
_refine_ls_number_parameters 183
_refine_ls_number_reflns 2512
_refine_ls_number_restraints 0
_refine_ls_restrained_S_all 1.032
_refine_ls_R_factor_all 0.0498
_refine_ls_R_factor_gt 0.0336
_refine_ls_shift/su_max 0.001
_refine_ls_shift/su_mean 0.000
_refine_ls_structure_factor_coef Fsqd
_refine_ls_weighting_details 'calc w=1/[\s^2^(Fo^2^)+(0.0401P)^2^+0.7307P] where P=(Fo^2^+2Fc^2^)/3'
_refine_ls_weighting_scheme calc
_refine_ls_wR_factor_gt 0.0791
_refine_ls_wR_factor_ref 0.0897
_reflns_number_gt 1946
_reflns_number_total 2512
_reflns_threshold_expression >2sigma(I)
_cod_data_source_file c7ob00338b2.cif
_cod_data_source_block 1
_cod_depositor_comments
;
The following automatic conversions were performed:

'_symmetry_cell_setting' value 'Orthorhombic' changed to
'orthorhombic' according to
/usr/data/users/saulius/crontab/automatic-downloads/rss-feeds/RSC/lib/dictionaries/cif_core.dic
dictionary named 'cif_core.dic' version 2.4.2 from 2011-04-26.

Automatic conversion script
Id: cif_fix_values 4268 2015-11-12 08:31:59Z antanas 

 Adding full bibliography for 7155502--7155503.cif.
;
_cod_original_cell_volume 2853.4(9)
_cod_original_sg_symbol_H-M 'Pbca '
_cod_database_code 7155502

loop_
_symmetry_equiv_pos_as_xyz
'x, y, z'
'-x+1/2, -y, z+1/2'
'-x, y+1/2, -z+1/2'
'x+1/2, -y+1/2, -z'
'-x, -y, -z'
'x-1/2, y, -z-1/2'
'x, -y-1/2, z-1/2'
'-x-1/2, y-1/2, z'

loop_
_atom_site_label
_atom_site_type_symbol
_atom_site_fract_x
_atom_site_fract_y
_atom_site_fract_z
_atom_site_U_iso_or_equiv
_atom_site_adp_type
_atom_site_occupancy
_atom_site_symmetry_multiplicity
_atom_site_calc_flag
_atom_site_refinement_flags
C1 C 0.74406(11) 0.0931(2) 0.48378(9) 0.0400(5) Uani 1 1 d .
C2 C 0.76211(13) 0.0140(3) 0.42766(9) 0.0483(5) Uani 1 1 d .
H2 H 0.8145 -0.0029 0.4157 0.058 Uiso 1 1 calc R
C3 C 0.70072(13) -0.0393(3) 0.38973(9) 0.0491(5) Uani 1 1 d .
C4 C 0.62318(13) -0.0140(3) 0.40579(10) 0.0533(6) Uani 1 1 d .
H4 H 0.5826 -0.0495 0.3794 0.064 Uiso 1 1 calc R
C5 C 0.60623(12) 0.0657(3) 0.46219(9) 0.0467(5) Uani 1 1 d .
H5 H 0.5536 0.0837 0.4733 0.056 Uiso 1 1 calc R
C6 C 0.66575(11) 0.1194(2) 0.50259(9) 0.0386(4) Uani 1 1 d .
C7 C 0.64559(11) 0.1941(2) 0.56617(9) 0.0398(5) Uani 1 1 d .
H7 H 0.6897 0.2627 0.5816 0.048 Uiso 1 1 calc R
C8 C 0.62824(12) 0.0507(3) 0.61221(9) 0.0418(5) Uani 1 1 d .
C9 C 0.68715(15) -0.1341(3) 0.68546(10) 0.0618(7) Uani 1 1 d .
H9A H 0.6534 -0.1003 0.7195 0.093 Uiso 1 1 calc R
H9B H 0.7385 -0.1628 0.7016 0.093 Uiso 1 1 calc R
H9C H 0.6646 -0.2300 0.6647 0.093 Uiso 1 1 calc R
C10 C 0.55346(12) 0.3844(3) 0.61018(9) 0.0437(5) Uani 1 1 d .
C11 C 0.49200(13) 0.4993(3) 0.60245(12) 0.0614(6) Uani 1 1 d .
H11 H 0.4681 0.5157 0.5635 0.074 Uiso 1 1 calc R
C12 C 0.46816(16) 0.5869(4) 0.65438(13) 0.0743(8) Uani 1 1 d .
H12 H 0.4273 0.6650 0.6513 0.089 Uiso 1 1 calc R
C13 C 0.50500(16) 0.5591(3) 0.71161(13) 0.0708(7) Uani 1 1 d .
H13 H 0.4886 0.6154 0.7477 0.085 Uiso 1 1 calc R
C14 C 0.56604(15) 0.4465(3) 0.71367(11) 0.0608(6) Uani 1 1 d .
H14 H 0.5916 0.4300 0.7519 0.073 Uiso 1 1 calc R
Cl1 Cl 0.82311(3) 0.15904(7) 0.53020(3) 0.05323(19) Uani 1 1 d .
Cl2 Cl 0.72425(5) -0.13993(9) 0.31920(3) 0.0760(2) Uani 1 1 d .
N1 N 0.59130(11) 0.3580(2) 0.66338(8) 0.0509(5) Uani 1 1 d .
O1 O 0.56501(9) -0.0136(2) 0.61886(8) 0.0608(4) Uani 1 1 d .
O2 O 0.69467(8) 0.00346(18) 0.64086(6) 0.0493(4) Uani 1 1 d .
O3 O 0.57628(8) 0.29592(17) 0.55818(6) 0.0471(4) Uani 1 1 d .

loop_
_atom_site_aniso_label
_atom_site_aniso_U_11
_atom_site_aniso_U_22
_atom_site_aniso_U_33
_atom_site_aniso_U_23
_atom_site_aniso_U_13
_atom_site_aniso_U_12
C1 0.0422(11) 0.0374(11) 0.0405(11) 0.0063(8) -0.0033(9) 0.0004(9)
C2 0.0480(12) 0.0516(12) 0.0453(12) 0.0031(10) 0.0037(10) 0.0101(10)
C3 0.0648(14) 0.0478(13) 0.0346(11) 0.0019(9) -0.0021(10) 0.0043(11)
C4 0.0588(14) 0.0583(14) 0.0428(12) -0.0003(10) -0.0117(10) -0.0025(11)
C5 0.0406(11) 0.0547(13) 0.0448(12) 0.0043(10) -0.0020(9) -0.0014(10)
C6 0.0432(11) 0.0364(10) 0.0363(10) 0.0055(8) -0.0018(9) 0.0011(9)
C7 0.0361(10) 0.0424(11) 0.0408(11) 0.0028(9) -0.0019(8) 0.0040(9)
C8 0.0429(12) 0.0456(12) 0.0368(11) -0.0004(9) 0.0000(9) 0.0020(10)
C9 0.0739(16) 0.0636(16) 0.0479(13) 0.0210(11) 0.0022(11) 0.0093(13)
C10 0.0424(11) 0.0433(12) 0.0452(12) 0.0011(9) 0.0035(9) -0.0023(9)
C11 0.0539(13) 0.0685(16) 0.0617(15) -0.0021(12) 0.0017(11) 0.0158(12)
C12 0.0682(16) 0.0731(18) 0.0817(19) -0.0112(15) 0.0096(15) 0.0222(14)
C13 0.0814(18) 0.0649(16) 0.0662(17) -0.0169(13) 0.0161(14) 0.0032(15)
C14 0.0766(16) 0.0563(14) 0.0496(14) -0.0070(11) 0.0007(12) -0.0020(13)
Cl1 0.0406(3) 0.0626(4) 0.0566(3) -0.0044(3) -0.0065(2) 0.0009(2)
Cl2 0.1002(5) 0.0832(5) 0.0446(4) -0.0147(3) -0.0033(3) 0.0183(4)
N1 0.0574(11) 0.0485(11) 0.0469(10) -0.0023(8) 0.0000(9) 0.0030(9)
O1 0.0467(9) 0.0662(11) 0.0696(11) 0.0140(8) 0.0005(7) -0.0117(8)
O2 0.0475(8) 0.0557(9) 0.0446(8) 0.0137(7) -0.0047(6) 0.0012(7)
O3 0.0464(8) 0.0517(9) 0.0431(8) 0.0001(6) -0.0018(6) 0.0132(7)

loop_
_atom_type_symbol
_atom_type_description
_atom_type_scat_dispersion_real
_atom_type_scat_dispersion_imag
_atom_type_scat_source
C C 0.0033 0.0016 'International Tables Vol C Tables 4.2.6.8 and 6.1.1.4'
H H 0.0000 0.0000 'International Tables Vol C Tables 4.2.6.8 and 6.1.1.4'
N N 0.0061 0.0033 'International Tables Vol C Tables 4.2.6.8 and 6.1.1.4'
O O 0.0106 0.0060 'International Tables Vol C Tables 4.2.6.8 and 6.1.1.4'
Cl Cl 0.1484 0.1585 'International Tables Vol C Tables 4.2.6.8 and 6.1.1.4'

loop_
_geom_angle_atom_site_label_1
_geom_angle_atom_site_label_2
_geom_angle_atom_site_label_3
_geom_angle
C2 C1 C6 121.58(18)
C2 C1 Cl1 117.21(15)
C6 C1 Cl1 121.21(15)
C3 C2 C1 118.58(19)
C3 C2 H2 120.7
C1 C2 H2 120.7
C4 C3 C2 121.86(19)
C4 C3 Cl2 119.98(17)
C2 C3 Cl2 118.16(17)
C3 C4 C5 118.7(2)
C3 C4 H4 120.6
C5 C4 H4 120.6
C4 C5 C6 121.74(19)
C4 C5 H5 119.1
C6 C5 H5 119.1
C5 C6 C1 117.49(18)
C5 C6 C7 120.64(17)
C1 C6 C7 121.78(17)
O3 C7 C6 107.42(15)
O3 C7 C8 109.90(15)
C6 C7 C8 108.74(16)
O3 C7 H7 110.2
C6 C7 H7 110.2
C8 C7 H7 110.2
O1 C8 O2 125.41(19)
O1 C8 C7 124.52(18)
O2 C8 C7 109.98(16)
O2 C9 H9A 109.5
O2 C9 H9B 109.5
H9A C9 H9B 109.5
O2 C9 H9C 109.5
H9A C9 H9C 109.5
H9B C9 H9C 109.5
N1 C10 O3 118.47(18)
N1 C10 C11 124.6(2)
O3 C10 C11 116.91(19)
C12 C11 C10 117.3(2)
C12 C11 H11 121.3
C10 C11 H11 121.3
C11 C12 C13 119.7(2)
C11 C12 H12 120.1
C13 C12 H12 120.1
C14 C13 C12 118.2(2)
C14 C13 H13 120.9
C12 C13 H13 120.9
N1 C14 C13 123.7(2)
N1 C14 H14 118.1
C13 C14 H14 118.1
C10 N1 C14 116.39(19)
C8 O2 C9 115.95(17)
C10 O3 C7 115.18(15)

loop_
_geom_bond_atom_site_label_1
_geom_bond_atom_site_label_2
_geom_bond_distance
C1 C2 1.383(3)
C1 C6 1.397(3)
C1 Cl1 1.7404(19)
C2 C3 1.380(3)
C2 H2 0.9300
C3 C4 1.368(3)
C3 Cl2 1.745(2)
C4 C5 1.386(3)
C4 H4 0.9300
C5 C6 1.389(3)
C5 H5 0.9300
C6 C7 1.515(3)
C7 O3 1.433(2)
C7 C8 1.531(3)
C7 H7 0.9800
C8 O1 1.192(2)
C8 O2 1.330(2)
C9 O2 1.453(2)
C9 H9A 0.9600
C9 H9B 0.9600
C9 H9C 0.9600
C10 N1 1.315(3)
C10 O3 1.366(2)
C10 C11 1.392(3)
C11 C12 1.366(3)
C11 H11 0.9300
C12 C13 1.384(4)
C12 H12 0.9300
C13 C14 1.365(3)
C13 H13 0.9300
C14 N1 1.349(3)
C14 H14 0.9300

loop_
_geom_torsion_atom_site_label_1
_geom_torsion_atom_site_label_2
_geom_torsion_atom_site_label_3
_geom_torsion_atom_site_label_4
_geom_torsion
C6 C1 C2 C3 0.1(3)
Cl1 C1 C2 C3 -179.83(16)
C1 C2 C3 C4 0.9(3)
C1 C2 C3 Cl2 -179.69(15)
C2 C3 C4 C5 -0.8(3)
Cl2 C3 C4 C5 179.76(16)
C3 C4 C5 C6 -0.2(3)
C4 C5 C6 C1 1.2(3)
C4 C5 C6 C7 -175.29(19)
C2 C1 C6 C5 -1.1(3)
Cl1 C1 C6 C5 178.83(15)
C2 C1 C6 C7 175.31(17)
Cl1 C1 C6 C7 -4.8(3)
C5 C6 C7 O3 -38.5(2)
C1 C6 C7 O3 145.18(18)
C5 C6 C7 C8 80.4(2)
C1 C6 C7 C8 -95.9(2)
O3 C7 C8 O1 30.5(3)
C6 C7 C8 O1 -86.8(2)
O3 C7 C8 O2 -152.78(16)
C6 C7 C8 O2 89.91(19)
N1 C10 C11 C12 -1.9(4)
O3 C10 C11 C12 179.3(2)
C10 C11 C12 C13 -0.1(4)
C11 C12 C13 C14 1.7(4)
C12 C13 C14 N1 -1.6(4)
O3 C10 N1 C14 -179.15(19)
C11 C10 N1 C14 2.0(3)
C13 C14 N1 C10 -0.2(3)
O1 C8 O2 C9 -2.5(3)
C7 C8 O2 C9 -179.15(17)
N1 C10 O3 C7 -6.0(3)
C11 C10 O3 C7 172.87(18)
C6 C7 O3 C10 -174.86(16)
C8 C7 O3 C10 67.0(2)
